data_1529008
loop_
_publ_author_name
'Wontcheu, J.'
'Bensch, W.'
'Mankovsky, S.'
'Ebert, H.'
'Brecher, E.'
'Polesya, S.'
'Kremer, R.K.'

_publ_section_title
;
 Anion substitution effects on the structure and magnetism of the chromium
 chalcogenide Cr5 Te8 - Part III: Structures and magnetism of the
 high-temperature modification Cr(1+x) Q2 and the low-temperature
 modification Cr(5+x) Q8 (Q = Te, Se; Te:Se = 5:3)
;
_journal_name_full 'Journal of Solid State Chemistry'
_journal_page_first 1492
_journal_page_last 1505
_journal_volume 181
_journal_year 2008
_chemical_formula_sum 'Cr5.48 Se3 Te5'
_chemical_name_systematic 'Cr5.48 Te5 Se3'
_space_group_IT_number 164
_symmetry_space_group_name_Hall '-P 3 2"'
_symmetry_space_group_name_H-M 'P -3 m 1'
_cell_angle_alpha 90
_cell_angle_beta 90
_cell_angle_gamma 120
_cell_formula_units_Z 2
_cell_length_a 3.8
_cell_length_b 3.8
_cell_length_c 6.029
_cell_volume 75.395
_citation_journal_id_ASTM JSSCBI
_cod_data_source_file Wontcheu_JSSCBI_2008_1529.cif
_cod_data_source_block Cr5.48Se3Te5
_cod_original_cell_volume 75.3951
_cod_database_code 1529008

loop_
_symmetry_equiv_pos_as_xyz
x,y,z
-y,x-y,z
-x+y,-x,z
y,x,-z
-x,-x+y,-z
x-y,-y,-z
-x,-y,-z
y,-x+y,-z
x-y,x,-z
-y,-x,z
x,x-y,z
-x+y,y,z

loop_
_atom_site_label
_atom_site_type_symbol
_atom_site_fract_x
_atom_site_fract_y
_atom_site_fract_z
_atom_site_occupancy
_atom_site_U_iso_or_equiv
Te4 Te-2 0.8356 0.1644 0.3726 0.625 0.0
Cr4 Cr+2 0 0.5 0 0.681 0.0
Se3 Se-2 0.1705 0.8294 0.1224 0.375 0.0
Cr2 Cr+2 0.4853 0.5147 0.2532 1 0.0
Se4 Se-2 0.8356 0.1644 0.3726 0.375 0.0
Se2 Se-2 0.6667 0.3333 0.1339 0.375 0.0
Cr3 Cr+2 0 0 0.243 1 0.0
Cr1 Cr+2 0 0 0 0.918 0.0
Se1 Se-2 0.3333 0.6667 0.3933 0.375 0.0
Te2 Te-2 0.6667 0.3333 0.1339 0.625 0.0
Te3 Te-2 0.1706 0.8294 0.1224 0.625 0.0
Te1 Te-2 0.3333 0.6667 0.3933 0.625 0.0
